data_7104291
loop_
_publ_author_name
'Chisholm, Malcolm H'
'Gallucci, Judith C'
'Yaman, G\"ul\,sah'
'Young, Tanya'

_publ_section_title
;
 On the remarkable structural diversity and kinetic lability of TpC*CaX
 complexes (X = NSi2Me6, OC6H4-p-Me, TpC*) where TpC* =
 tris[3-(2-methoxy-1,1-dimethylethyl)pyrazolyl]hydroborate.
;
_journal_issue 14
_journal_name_full 'Chemical communications (Cambridge, England)'
_journal_page_first 1828
_journal_page_last 1830
_journal_paper_doi 10.1039/b818375a
_journal_volume 34
_journal_year 2009
_chemical_compound_source 'synthesis as described'
_chemical_formula_moiety 'C31 H47 B1 Ca1 N6 O4, C7 H8'
_chemical_formula_sum 'C38 H55 B Ca N6 O4'
_chemical_formula_weight 710.77
_chemical_name_common 'Chisholm 1547'
_chemical_name_systematic
;
?
;
_space_group_IT_number 14
_symmetry_cell_setting monoclinic
_symmetry_Int_Tables_number 14
_symmetry_space_group_name_Hall '-P 2yn'
_symmetry_space_group_name_H-M 'P 1 21/n 1'
_atom_sites_solution_hydrogens geom
_atom_sites_solution_primary direct
_atom_sites_solution_secondary difmap
_audit_conform_dict_location ftp://ftp.iucr.org/pub/cif_core.dic
_audit_conform_dict_name cif_core.dic
_audit_conform_dict_version 2.3
_audit_creation_date 2008-09-29T17:44:51-00:00
_audit_creation_method 'WinGX routine CIF_UPDATE'
_cell_angle_alpha 90
_cell_angle_beta 109.058(3)
_cell_angle_gamma 90
_cell_formula_units_Z 4
_cell_length_a 13.390(1)
_cell_length_b 15.831(1)
_cell_length_c 19.583(2)
_cell_measurement_reflns_used 7185
_cell_measurement_temperature 150(2)
_cell_measurement_theta_max 25.028
_cell_measurement_theta_min 2.037
_cell_measurement_wavelength 0.71073
_cell_volume 3923.6(6)
_computing_cell_refinement 'HKL Scalepack (Otwinowski & Minor 1997)'
_computing_data_collection 'Collect (Nonius BV, 1997-2000)'
_computing_data_reduction 'HKL Denzo and Scalepack (Otwinowski & Minor 1997)'
_computing_molecular_graphics 'Ortep-3 for Windows (Farrugia, 1997)'
_computing_publication_material 'WinGX publication routines (Farrugia, 1999)'
_computing_structure_refinement 'SHELXL-97 (Sheldrick, 1997)'
_computing_structure_solution 'SIR2004 (Giacovazzo et al, 2004)'
_diffrn_ambient_temperature 150(2)
_diffrn_detector 'CCD plate'
_diffrn_detector_area_resol_mean 9
_diffrn_measured_fraction_theta_full 1
_diffrn_measured_fraction_theta_max 1
_diffrn_measurement_device '95mm CCD camera on \k-goniostat'
_diffrn_measurement_device_type 'Nonius KappaCCD'
_diffrn_measurement_method 'phi and omega scans'
_diffrn_orient_matrix_type 'by Nonius Collect from scalepack cell'
_diffrn_orient_matrix_UB_11 -0.379508E-1
_diffrn_orient_matrix_UB_12 -0.248376E-1
_diffrn_orient_matrix_UB_13 0.315622E-1
_diffrn_orient_matrix_UB_21 0.689178E-1
_diffrn_orient_matrix_UB_22 -0.194571E-1
_diffrn_orient_matrix_UB_23 0.347848E-1
_diffrn_orient_matrix_UB_31 0.72793E-2
_diffrn_orient_matrix_UB_32 0.547216E-1
_diffrn_orient_matrix_UB_33 0.266941E-1
_diffrn_radiation_monochromator graphite
_diffrn_radiation_probe x-ray
_diffrn_radiation_type MoK\a
_diffrn_radiation_wavelength 0.71073
_diffrn_reflns_av_R_equivalents 0.039
_diffrn_reflns_limit_h_max 15
_diffrn_reflns_limit_h_min -15
_diffrn_reflns_limit_k_max 18
_diffrn_reflns_limit_k_min -18
_diffrn_reflns_limit_l_max 23
_diffrn_reflns_limit_l_min -23
_diffrn_reflns_number 63707
_diffrn_reflns_theta_full 25.03
_diffrn_reflns_theta_max 25.03
_diffrn_reflns_theta_min 2.06
_diffrn_source 'Enraf Nonius FR590'
_exptl_absorpt_coefficient_mu 0.205
_exptl_absorpt_correction_T_max 0.976
_exptl_absorpt_correction_T_min 0.918
_exptl_absorpt_correction_type multi-scan
_exptl_absorpt_process_details 'HKL Scalepack (Otwinowski & Minor, 1997)'
_exptl_crystal_colour colorless
_exptl_crystal_density_diffrn 1.203
_exptl_crystal_density_method 'not measured'
_exptl_crystal_description plate
_exptl_crystal_F_000 1528
_exptl_crystal_size_max 0.38
_exptl_crystal_size_mid 0.35
_exptl_crystal_size_min 0.12
_refine_diff_density_max 0.337
_refine_diff_density_min -0.467
_refine_diff_density_rms 0.042
_refine_ls_extinction_method none
_refine_ls_goodness_of_fit_ref 1.043
_refine_ls_hydrogen_treatment constr
_refine_ls_matrix_type full
_refine_ls_number_parameters 521
_refine_ls_number_reflns 6918
_refine_ls_number_restraints 19
_refine_ls_restrained_S_all 1.097
_refine_ls_R_factor_all 0.0554
_refine_ls_R_factor_gt 0.0397
_refine_ls_shift/su_max 0.018
_refine_ls_shift/su_mean 0
_refine_ls_structure_factor_coef Fsqd
_refine_ls_weighting_details 'w=1/[\s^2^(Fo^2^)+(0.0445P)^2^+2.0633P] where P=(Fo^2^+2Fc^2^)/3'
_refine_ls_weighting_scheme calc
_refine_ls_wR_factor_gt 0.0947
_refine_ls_wR_factor_ref 0.1025
_reflns_number_gt 5512
_reflns_number_total 6918
_reflns_threshold_expression >2sigma(I)
_cod_data_source_file b818375a.txt
_cod_data_source_block Chisholm1547
_cod_original_sg_symbol_H-M P21/n
_cod_database_code 7104291

loop_
_symmetry_equiv_pos_as_xyz
'x, y, z'
'-x+1/2, y+1/2, -z+1/2'
'-x, -y, -z'
'x-1/2, -y-1/2, z-1/2'

loop_
_atom_site_label
_atom_site_type_symbol
_atom_site_fract_x
_atom_site_fract_y
_atom_site_fract_z
_atom_site_U_iso_or_equiv
_atom_site_adp_type
_atom_site_occupancy
_atom_site_symmetry_multiplicity
_atom_site_calc_flag
_atom_site_refinement_flags
_atom_site_disorder_assembly
_atom_site_disorder_group
C1 C 0.04095(15) 0.32837(13) 0.11988(10) 0.0278(4) Uani 1 1 d . A .
C2 C 0.03502(16) 0.39908(13) 0.07563(11) 0.0338(5) Uani 1 1 d . . .
H2 H -0.0249 0.4337 0.0539 0.041 Uiso 1 1 calc R . .
C3 C 0.13385(16) 0.40756(12) 0.07045(10) 0.0300(5) Uani 1 1 d . . .
H3 H 0.1553 0.4501 0.0439 0.036 Uiso 1 1 calc R . .
C4 C -0.04699(15) 0.28813(13) 0.14161(10) 0.0320(5) Uani 1 1 d D . .
C5 C -0.0202(3) 0.3034(2) 0.22398(17) 0.0345(10) Uani 0.573(3) 1 d PD A 1
H1C5 H -0.0754 0.2783 0.2403 0.052 Uiso 0.573(3) 1 calc PR A 1
H2C5 H -0.0163 0.3642 0.2337 0.052 Uiso 0.573(3) 1 calc PR A 1
H3C5 H 0.048 0.2772 0.25 0.052 Uiso 0.573(3) 1 calc PR A 1
C6 C -0.1490(3) 0.3354(3) 0.1011(2) 0.0440(12) Uani 0.573(3) 1 d PD A 1
H1C6 H -0.1648 0.3279 0.049 0.066 Uiso 0.573(3) 1 calc PR A 1
H2C6 H -0.14 0.3957 0.113 0.066 Uiso 0.573(3) 1 calc PR A 1
H3C6 H -0.2073 0.3129 0.1155 0.066 Uiso 0.573(3) 1 calc PR A 1
C7 C -0.0554(3) 0.1986(2) 0.12115(18) 0.0311(9) Uani 0.573(3) 1 d PD A 1
H1C7 H -0.1226 0.1763 0.1246 0.037 Uiso 0.573(3) 1 calc PR A 1
H2C7 H -0.0589 0.1943 0.07 0.037 Uiso 0.573(3) 1 calc PR A 1
C5A C -0.1015(4) 0.3515(3) 0.1773(3) 0.0453(16) Uani 0.427(3) 1 d PD A 2
H4C5 H -0.1577 0.3228 0.1902 0.068 Uiso 0.427(3) 1 calc PR A 2
H5C5 H -0.1321 0.3975 0.1435 0.068 Uiso 0.427(3) 1 calc PR A 2
H6C5 H -0.0496 0.3746 0.221 0.068 Uiso 0.427(3) 1 calc PR A 2
C6A C -0.1357(4) 0.2507(3) 0.0736(2) 0.0388(14) Uani 0.427(3) 1 d PD A 2
H4C6 H -0.1055 0.2057 0.052 0.058 Uiso 0.427(3) 1 calc PR A 2
H5C6 H -0.1634 0.2956 0.0379 0.058 Uiso 0.427(3) 1 calc PR A 2
H6C6 H -0.1931 0.2276 0.0887 0.058 Uiso 0.427(3) 1 calc PR A 2
C7A C -0.0155(3) 0.2132(3) 0.1941(2) 0.0306(12) Uani 0.427(3) 1 d PD A 2
H3C7 H 0.0361 0.2324 0.2403 0.037 Uiso 0.427(3) 1 calc PR A 2
H4C7 H -0.0788 0.1919 0.2043 0.037 Uiso 0.427(3) 1 calc PR A 2
C8 C 0.00250(19) 0.07305(17) 0.19737(14) 0.0518(7) Uani 1 1 d . A .
H1C8 H -0.0264 0.0912 0.2349 0.078 Uiso 0.573(3) 1 calc PR A 1
H2C8 H 0.0653 0.0381 0.2191 0.078 Uiso 0.573(3) 1 calc PR A 1
H3C8 H -0.0507 0.0401 0.1608 0.078 Uiso 0.573(3) 1 calc PR A 1
H4C8 H 0.041 0.0236 0.1889 0.078 Uiso 0.427(3) 1 calc PR A 2
H5C8 H -0.0737 0.0631 0.1764 0.078 Uiso 0.427(3) 1 calc PR A 2
H6C8 H 0.0208 0.0827 0.2495 0.078 Uiso 0.427(3) 1 calc PR A 2
C9 C 0.28259(15) 0.10532(12) 0.04919(10) 0.0251(4) Uani 1 1 d . A .
C10 C 0.33540(16) 0.13792(13) 0.00418(11) 0.0310(5) Uani 1 1 d . . .
H10 H 0.3558 0.1084 -0.0314 0.037 Uiso 1 1 calc R . .
C11 C 0.35161(15) 0.22161(13) 0.02231(10) 0.0270(4) Uani 1 1 d . . .
H11 H 0.3854 0.2613 0.0008 0.032 Uiso 1 1 calc R . .
C12 C 0.23793(15) 0.01720(12) 0.04793(10) 0.0305(5) Uani 1 1 d D . .
C13 C 0.3263(3) -0.04585(19) 0.06566(19) 0.0409(9) Uani 0.672(3) 1 d PD B 3
H13A H 0.2971 -0.1031 0.0621 0.061 Uiso 0.672(3) 1 calc PR B 3
H13B H 0.3739 -0.036 0.1149 0.061 Uiso 0.672(3) 1 calc PR B 3
H13C H 0.3655 -0.0397 0.0316 0.061 Uiso 0.672(3) 1 calc PR B 3
C14 C 0.1638(3) 0.0031(2) -0.03113(16) 0.0410(9) Uani 0.672(3) 1 d PD B 3
H14A H 0.205 0.0073 -0.0642 0.062 Uiso 0.672(3) 1 calc PR B 3
H14B H 0.1082 0.0462 -0.0436 0.062 Uiso 0.672(3) 1 calc PR B 3
H14C H 0.1317 -0.0531 -0.0353 0.062 Uiso 0.672(3) 1 calc PR B 3
C15 C 0.1676(2) 0.01278(19) 0.09478(14) 0.0308(8) Uani 0.672(3) 1 d PD A 3
H15A H 0.1144 0.0586 0.0808 0.037 Uiso 0.672(3) 1 calc PR B 3
H15B H 0.1295 -0.0418 0.0866 0.037 Uiso 0.672(3) 1 calc PR B 3
C16 C 0.2385(3) -0.0528(2) 0.2135(2) 0.0421(11) Uiso 0.672(3) 1 d PD A 3
H16A H 0.2767 -0.0406 0.2645 0.063 Uiso 0.672(3) 1 calc PR B 3
H16B H 0.277 -0.0957 0.196 0.063 Uiso 0.672(3) 1 calc PR B 3
H16C H 0.1677 -0.0738 0.2086 0.063 Uiso 0.672(3) 1 calc PR B 3
C13A C 0.2764(6) -0.0471(4) 0.0026(3) 0.0382(18) Uani 0.328(3) 1 d PD B 4
H13D H 0.3538 -0.0488 0.0199 0.057 Uiso 0.328(3) 1 calc PR B 4
H13E H 0.2512 -0.03 -0.0482 0.057 Uiso 0.328(3) 1 calc PR B 4
H13F H 0.2487 -0.1032 0.0075 0.057 Uiso 0.328(3) 1 calc PR B 4
C14A C 0.1182(4) 0.0148(4) 0.0249(3) 0.0345(17) Uani 0.328(3) 1 d PD B 4
H14D H 0.0885 0.0355 -0.0247 0.052 Uiso 0.328(3) 1 calc PR B 4
H14E H 0.094 0.0506 0.0572 0.052 Uiso 0.328(3) 1 calc PR B 4
H14F H 0.0948 -0.0435 0.0275 0.052 Uiso 0.328(3) 1 calc PR B 4
C15A C 0.2746(4) -0.0283(3) 0.1248(3) 0.0274(15) Uani 0.328(3) 1 d PD A 4
H15C H 0.2479 -0.0871 0.1202 0.033 Uiso 0.328(3) 1 calc PR B 4
H15D H 0.3526 -0.0297 0.1451 0.033 Uiso 0.328(3) 1 calc PR B 4
C16A C 0.2480(6) -0.0378(4) 0.2357(4) 0.0272(18) Uiso 0.328(3) 1 d PD A 4
H16D H 0.1948 -0.0828 0.2228 0.041 Uiso 0.328(3) 1 calc PR B 4
H16E H 0.242 -0.0064 0.2773 0.041 Uiso 0.328(3) 1 calc PR B 4
H16F H 0.3187 -0.0626 0.248 0.041 Uiso 0.328(3) 1 calc PR B 4
C17 C 0.46935(15) 0.27803(12) 0.29733(10) 0.0248(4) Uani 1 1 d . A .
C18 C 0.53160(15) 0.34233(12) 0.28300(11) 0.0291(5) Uani 1 1 d . . .
H18 H 0.5976 0.3626 0.3141 0.035 Uiso 1 1 calc R . .
C19 C 0.47722(15) 0.36985(12) 0.21470(10) 0.0273(4) Uani 1 1 d . . .
H19 H 0.4993 0.4132 0.1893 0.033 Uiso 1 1 calc R . .
C20 C 0.49473(17) 0.22679(13) 0.36643(11) 0.0328(5) Uani 1 1 d . . .
C21 C 0.6145(2) 0.2091(2) 0.39393(17) 0.0777(11) Uani 1 1 d . . .
H21A H 0.6346 0.1795 0.3564 0.117 Uiso 1 1 calc R . .
H21B H 0.6321 0.174 0.4375 0.117 Uiso 1 1 calc R . .
H21C H 0.6531 0.2627 0.4054 0.117 Uiso 1 1 calc R . .
C22 C 0.4665(3) 0.27845(17) 0.42341(14) 0.0875(12) Uani 1 1 d . . .
H22A H 0.5065 0.3315 0.432 0.131 Uiso 1 1 calc R . .
H22B H 0.4844 0.2462 0.4685 0.131 Uiso 1 1 calc R . .
H22C H 0.3907 0.2909 0.4063 0.131 Uiso 1 1 calc R . .
C23 C 0.43295(16) 0.14395(13) 0.35954(10) 0.0311(5) Uani 1 1 d . A .
H23A H 0.4784 0.103 0.3941 0.037 Uiso 1 1 calc R . .
H23B H 0.3709 0.1549 0.3751 0.037 Uiso 1 1 calc R . .
C24 C 0.4781(2) 0.07201(18) 0.26665(15) 0.0598(8) Uani 1 1 d . A .
H24A H 0.5189 0.1189 0.2565 0.09 Uiso 1 1 calc R . .
H24B H 0.4472 0.0387 0.2226 0.09 Uiso 1 1 calc R . .
H24C H 0.5247 0.036 0.3044 0.09 Uiso 1 1 calc R . .
C25 C 0.16324(14) 0.16072(13) 0.36778(10) 0.0276(4) Uani 1 1 d . A .
C26 C 0.12630(15) 0.22570(13) 0.40211(10) 0.0291(5) Uani 1 1 d . . .
H26 H 0.1199 0.2812 0.3828 0.035 Uiso 1 1 calc R . .
C27 C 0.09894(15) 0.21096(13) 0.46334(10) 0.0295(5) Uani 1 1 d . . .
H27 H 0.0749 0.2568 0.4851 0.035 Uiso 1 1 calc R . .
C28 C 0.10552(15) 0.13140(14) 0.49381(10) 0.0297(5) Uani 1 1 d . . .
C29 C 0.14050(18) 0.06683(14) 0.45985(12) 0.0381(5) Uani 1 1 d . . .
H29 H 0.1458 0.0114 0.4793 0.046 Uiso 1 1 calc R . .
C30 C 0.16802(17) 0.08021(14) 0.39879(11) 0.0364(5) Uani 1 1 d . . .
H30 H 0.1909 0.0337 0.3771 0.044 Uiso 1 1 calc R . .
C31 C 0.0790(2) 0.11548(17) 0.56191(12) 0.0476(6) Uani 1 1 d . . .
H31A H 0.0181 0.0775 0.5512 0.071 Uiso 1 1 calc R . .
H31B H 0.062 0.1692 0.5805 0.071 Uiso 1 1 calc R . .
H31C H 0.1398 0.0895 0.5983 0.071 Uiso 1 1 calc R . .
C32 C 0.7676(2) 0.1013(2) 0.26814(15) 0.0654(9) Uani 1 1 d . . .
C33 C 0.7085(2) 0.1607(2) 0.21929(17) 0.0696(9) Uani 1 1 d . . .
H33 H 0.7193 0.2191 0.2301 0.083 Uiso 1 1 calc R . .
C34 C 0.6344(3) 0.1357(3) 0.1553(2) 0.0900(12) Uani 1 1 d . . .
H34 H 0.5953 0.1773 0.1223 0.108 Uiso 1 1 calc R . .
C35 C 0.6166(3) 0.0525(4) 0.13875(19) 0.0960(13) Uani 1 1 d . . .
H35 H 0.5644 0.0357 0.095 0.115 Uiso 1 1 calc R . .
C36 C 0.6739(3) -0.0059(3) 0.1853(2) 0.0881(11) Uani 1 1 d . . .
H36 H 0.6622 -0.0641 0.1737 0.106 Uiso 1 1 calc R . .
C37 C 0.7480(3) 0.0168(2) 0.24856(18) 0.0729(9) Uani 1 1 d . . .
H37 H 0.7874 -0.0259 0.2801 0.087 Uiso 1 1 calc R . .
C38 C 0.8472(2) 0.1258(3) 0.33774(18) 0.1003(13) Uani 1 1 d . . .
H38A H 0.8268 0.1029 0.3777 0.15 Uiso 1 1 calc R . .
H38B H 0.8511 0.1876 0.3414 0.15 Uiso 1 1 calc R . .
H38C H 0.9164 0.1033 0.3401 0.15 Uiso 1 1 calc R . .
B B 0.30930(17) 0.32468(14) 0.11173(11) 0.0238(5) Uani 1 1 d . . .
H1B H 0.3325 0.3689 0.0836 0.029 Uiso 1 1 calc R . .
N1 N 0.19582(12) 0.34572(10) 0.10914(8) 0.0246(4) Uani 1 1 d . A .
N2 N 0.13913(12) 0.29612(10) 0.14060(8) 0.0255(4) Uani 1 1 d . . .
N3 N 0.31175(12) 0.23816(10) 0.07556(8) 0.0226(3) Uani 1 1 d . A .
N4 N 0.26920(12) 0.16596(10) 0.09326(8) 0.0246(4) Uani 1 1 d . . .
N5 N 0.38715(12) 0.32502(9) 0.18958(8) 0.0221(3) Uani 1 1 d . A .
N6 N 0.38103(12) 0.26789(9) 0.24053(8) 0.0229(3) Uani 1 1 d . . .
O1 O 0.03066(10) 0.14524(8) 0.16444(7) 0.0297(3) Uani 1 1 d D . .
O2 O 0.23010(11) 0.02111(9) 0.17282(7) 0.0343(3) Uani 1 1 d D . .
O3 O 0.39618(10) 0.10440(8) 0.29034(7) 0.0293(3) Uani 1 1 d . . .
O4 O 0.19086(11) 0.17417(10) 0.31042(7) 0.0384(4) Uani 1 1 d . . .
Ca Ca 0.22815(3) 0.16834(2) 0.210337(19) 0.02143(11) Uani 1 1 d . A .

loop_
_atom_site_aniso_label
_atom_site_aniso_U_11
_atom_site_aniso_U_22
_atom_site_aniso_U_33
_atom_site_aniso_U_23
_atom_site_aniso_U_13
_atom_site_aniso_U_12
C1 0.0249(10) 0.0335(11) 0.0222(10) -0.0017(8) 0.0038(8) 0.0065(9)
C2 0.0305(11) 0.0340(12) 0.0321(11) 0.0063(9) 0.0037(9) 0.0116(9)
C3 0.0363(12) 0.0266(11) 0.0245(10) 0.0057(8) 0.0063(9) 0.0060(9)
C4 0.0243(10) 0.0389(12) 0.0317(11) 0.0040(9) 0.0077(9) 0.0063(9)
C5 0.032(2) 0.041(2) 0.035(2) 0.0008(17) 0.0172(17) 0.0030(17)
C6 0.0192(18) 0.057(3) 0.054(3) 0.014(2) 0.0089(17) 0.0047(18)
C7 0.0221(18) 0.040(2) 0.028(2) 0.0031(16) 0.0037(15) -0.0064(15)
C5A 0.039(3) 0.038(3) 0.069(4) -0.003(3) 0.031(3) 0.006(2)
C6A 0.027(3) 0.041(3) 0.043(3) 0.010(2) 0.003(2) -0.001(2)
C7A 0.023(2) 0.039(3) 0.032(3) -0.001(2) 0.012(2) 0.000(2)
C8 0.0360(13) 0.0663(17) 0.0509(15) 0.0237(13) 0.0110(11) -0.0142(12)
C9 0.0256(10) 0.0275(10) 0.0202(10) -0.0037(8) 0.0047(8) 0.0002(8)
C10 0.0354(11) 0.0364(12) 0.0246(10) -0.0053(9) 0.0142(9) 0.0031(9)
C11 0.0273(10) 0.0346(12) 0.0215(10) 0.0029(8) 0.0113(8) 0.0014(9)
C12 0.0365(11) 0.0264(11) 0.0267(11) -0.0087(8) 0.0079(9) -0.0020(9)
C13 0.055(2) 0.0249(17) 0.041(2) 0.0008(14) 0.0143(17) 0.0058(15)
C14 0.055(2) 0.0326(18) 0.0288(18) -0.0061(14) 0.0040(15) -0.0112(16)
C15 0.0362(18) 0.0248(16) 0.0270(17) -0.0021(13) 0.0044(13) -0.0089(13)
C13A 0.058(5) 0.026(4) 0.032(4) -0.005(3) 0.017(3) -0.002(3)
C14A 0.037(4) 0.034(4) 0.025(3) 0.000(3) 0.000(3) -0.007(3)
C15A 0.030(3) 0.021(3) 0.031(3) -0.006(3) 0.010(3) -0.003(3)
C17 0.0246(10) 0.0240(10) 0.0235(10) -0.0036(8) 0.0048(8) 0.0017(8)
C18 0.0233(10) 0.0311(11) 0.0305(11) -0.0053(9) 0.0056(8) -0.0052(8)
C19 0.0277(10) 0.0257(10) 0.0314(11) -0.0042(8) 0.0136(9) -0.0058(9)
C20 0.0380(12) 0.0294(11) 0.0236(10) -0.0014(9) 0.0000(9) -0.0017(9)
C21 0.0390(15) 0.088(2) 0.076(2) 0.0453(17) -0.0231(14) -0.0210(15)
C22 0.196(4) 0.0398(16) 0.0359(15) -0.0029(12) 0.050(2) 0.006(2)
C23 0.0322(11) 0.0356(12) 0.0227(10) 0.0041(9) 0.0052(8) 0.0023(9)
C24 0.0457(15) 0.0674(18) 0.0625(17) -0.0316(14) 0.0125(13) 0.0149(13)
C25 0.0176(9) 0.0446(13) 0.0196(10) -0.0017(9) 0.0047(8) -0.0008(9)
C26 0.0298(11) 0.0295(11) 0.0270(11) 0.0009(9) 0.0080(8) -0.0041(9)
C27 0.0277(11) 0.0345(12) 0.0278(11) -0.0074(9) 0.0113(9) 0.0011(9)
C28 0.0262(10) 0.0403(12) 0.0242(10) 0.0017(9) 0.0104(8) -0.0030(9)
C29 0.0496(14) 0.0304(12) 0.0366(12) 0.0057(9) 0.0171(10) 0.0037(10)
C30 0.0418(13) 0.0378(13) 0.0313(12) -0.0043(10) 0.0144(10) 0.0106(10)
C31 0.0499(14) 0.0639(17) 0.0368(13) 0.0084(12) 0.0247(11) 0.0019(12)
C32 0.0336(14) 0.117(3) 0.0521(17) 0.0111(18) 0.0231(12) 0.0004(16)
C33 0.0545(17) 0.090(2) 0.075(2) 0.0260(18) 0.0358(17) 0.0033(16)
C34 0.066(2) 0.144(4) 0.063(2) 0.042(2) 0.0249(18) 0.012(2)
C35 0.075(2) 0.165(4) 0.052(2) -0.003(3) 0.0270(18) -0.010(3)
C36 0.090(3) 0.121(3) 0.064(2) -0.009(2) 0.041(2) 0.004(2)
C37 0.070(2) 0.094(3) 0.066(2) 0.0135(19) 0.0370(17) 0.0196(19)
C38 0.0451(17) 0.182(4) 0.071(2) -0.004(2) 0.0149(16) -0.012(2)
B 0.0277(11) 0.0221(11) 0.0230(11) 0.0032(9) 0.0100(9) -0.0014(9)
N1 0.0279(9) 0.0234(9) 0.0224(8) 0.0029(7) 0.0080(7) 0.0015(7)
N2 0.0233(8) 0.0294(9) 0.0242(8) 0.0007(7) 0.0085(7) 0.0014(7)
N3 0.0247(8) 0.0249(9) 0.0188(8) 0.0017(6) 0.0077(6) -0.0009(7)
N4 0.0284(9) 0.0235(9) 0.0225(8) -0.0016(7) 0.0092(7) -0.0043(7)
N5 0.0250(8) 0.0204(8) 0.0222(8) 0.0008(6) 0.0096(7) -0.0019(7)
N6 0.0267(8) 0.0207(8) 0.0205(8) 0.0012(6) 0.0064(7) -0.0010(7)
O1 0.0255(7) 0.0295(8) 0.0343(8) 0.0020(6) 0.0100(6) -0.0026(6)
O2 0.0473(9) 0.0297(8) 0.0290(8) -0.0050(6) 0.0166(7) -0.0135(7)
O3 0.0304(7) 0.0248(7) 0.0300(7) -0.0032(6) 0.0064(6) 0.0012(6)
O4 0.0297(8) 0.0669(11) 0.0218(7) 0.0002(7) 0.0126(6) -0.0019(7)
Ca 0.0215(2) 0.0247(2) 0.0187(2) 0.00069(15) 0.00737(15) -0.00227(16)

loop_
_atom_type_symbol
_atom_type_description
_atom_type_scat_dispersion_real
_atom_type_scat_dispersion_imag
_atom_type_scat_source
C C 0.0033 0.0016 'International Tables Vol C Tables 4.2.6.8 and 6.1.1.4'
H H 0 0 'International Tables Vol C Tables 4.2.6.8 and 6.1.1.4'
B B 0.0013 0.0007 'International Tables Vol C Tables 4.2.6.8 and 6.1.1.4'
N N 0.0061 0.0033 'International Tables Vol C Tables 4.2.6.8 and 6.1.1.4'
O O 0.0106 0.006 'International Tables Vol C Tables 4.2.6.8 and 6.1.1.4'
Ca Ca 0.2262 0.3064 'International Tables Vol C Tables 4.2.6.8 and 6.1.1.4'

loop_
_geom_angle_atom_site_label_1
_geom_angle_atom_site_label_2
_geom_angle_atom_site_label_3
_geom_angle
_geom_angle_site_symmetry_1
_geom_angle_site_symmetry_3
_geom_angle_publ_flag
N2 C1 C2 110.03(18) . . ?
N2 C1 C4 121.89(17) . . ?
C2 C1 C4 128.04(17) . . ?
C3 C2 C1 105.28(17) . . ?
C3 C2 H2 127.4 . . ?
C1 C2 H2 127.4 . . ?
N1 C3 C2 108.70(18) . . ?
N1 C3 H3 125.6 . . ?
C2 C3 H3 125.6 . . ?
C7 C4 C1 109.0(2) . . ?
C7 C4 C6 110.8(2) . . ?
C1 C4 C6 107.0(2) . . ?
C1 C4 C7A 116.4(2) . . ?
C1 C4 C5A 112.4(3) . . ?
C7A C4 C5A 105.4(3) . . ?
C7 C4 C5 113.9(2) . . ?
C1 C4 C5 106.80(19) . . ?
C6 C4 C5 109.0(3) . . ?
C1 C4 C6A 111.1(2) . . ?
C7A C4 C6A 103.9(3) . . ?
C5A C4 C6A 106.9(3) . . ?
C4 C5 H1C5 109.5 . . ?
C4 C5 H2C5 109.5 . . ?
C4 C5 H3C5 109.5 . . ?
C4 C6 H1C6 109.5 . . ?
C4 C6 H2C6 109.5 . . ?
C4 C6 H3C6 109.5 . . ?
O1 C7 C4 115.2(2) . . ?
O1 C7 H1C7 108.5 . . ?
C4 C7 H1C7 108.5 . . ?
O1 C7 H2C7 108.5 . . ?
C4 C7 H2C7 108.5 . . ?
H1C7 C7 H2C7 107.5 . . ?
C4 C5A H4C5 109.5 . . ?
C4 C5A H5C5 109.5 . . ?
H4C5 C5A H5C5 109.5 . . ?
C4 C5A H6C5 109.5 . . ?
H4C5 C5A H6C5 109.5 . . ?
H5C5 C5A H6C5 109.5 . . ?
C4 C6A H4C6 109.5 . . ?
C4 C6A H5C6 109.5 . . ?
H4C6 C6A H5C6 109.5 . . ?
C4 C6A H6C6 109.5 . . ?
H4C6 C6A H6C6 109.5 . . ?
H5C6 C6A H6C6 109.5 . . ?
O1 C7A C4 111.3(3) . . ?
O1 C7A H3C7 109.4 . . ?
C4 C7A H3C7 109.4 . . ?
O1 C7A H4C7 109.4 . . ?
C4 C7A H4C7 109.4 . . ?
H3C7 C7A H4C7 108 . . ?
O1 C8 H1C8 109.5 . . ?
O1 C8 H2C8 109.5 . . ?
O1 C8 H3C8 109.5 . . ?
O1 C8 H4C8 109.5 . . ?
O1 C8 H5C8 109.5 . . ?
H4C8 C8 H5C8 109.5 . . ?
O1 C8 H6C8 109.5 . . ?
H4C8 C8 H6C8 109.5 . . ?
H5C8 C8 H6C8 109.5 . . ?
N4 C9 C10 110.08(17) . . ?
N4 C9 C12 122.31(17) . . ?
C10 C9 C12 127.48(17) . . ?
C11 C10 C9 105.28(17) . . ?
C11 C10 H10 127.4 . . ?
C9 C10 H10 127.4 . . ?
N3 C11 C10 108.68(17) . . ?
N3 C11 H11 125.7 . . ?
C10 C11 H11 125.7 . . ?
C13 C12 C9 109.38(19) . . ?
C13 C12 C15 115.4(2) . . ?
C9 C12 C15 110.65(18) . . ?
C9 C12 C14A 113.7(3) . . ?
C9 C12 C13A 114.3(3) . . ?
C14A C12 C13A 109.3(4) . . ?
C13 C12 C14 109.4(2) . . ?
C9 C12 C14 105.56(18) . . ?
C15 C12 C14 106.0(2) . . ?
C9 C12 C15A 113.7(2) . . ?
C14A C12 C15A 103.8(3) . . ?
C13A C12 C15A 100.8(3) . . ?
C12 C13 H13A 109.5 . . ?
C12 C13 H13B 109.5 . . ?
C12 C13 H13C 109.5 . . ?
C12 C14 H14A 109.5 . . ?
C12 C14 H14B 109.5 . . ?
C12 C14 H14C 109.5 . . ?
O2 C15 C12 111.4(2) . . ?
O2 C15 H15A 109.3 . . ?
C12 C15 H15A 109.3 . . ?
O2 C15 H15B 109.3 . . ?
C12 C15 H15B 109.3 . . ?
H15A C15 H15B 108 . . ?
O2 C16 H16A 109.5 . . ?
O2 C16 H16B 109.5 . . ?
O2 C16 H16C 109.5 . . ?
C12 C13A H13D 109.5 . . ?
C12 C13A H13E 109.5 . . ?
C12 C13A H13F 109.5 . . ?
C12 C14A H14D 109.5 . . ?
C12 C14A H14E 109.5 . . ?
C12 C14A H14F 109.5 . . ?
O2 C15A C12 107.2(3) . . ?
O2 C15A H15C 110.3 . . ?
C12 C15A H15C 110.3 . . ?
O2 C15A H15D 110.3 . . ?
C12 C15A H15D 110.3 . . ?
H15C C15A H15D 108.5 . . ?
O2 C16A H16D 109.5 . . ?
O2 C16A H16E 109.5 . . ?
O2 C16A H16F 109.5 . . ?
N6 C17 C18 109.98(16) . . ?
N6 C17 C20 123.70(17) . . ?
C18 C17 C20 126.31(17) . . ?
C19 C18 C17 105.40(17) . . ?
C19 C18 H18 127.3 . . ?
C17 C18 H18 127.3 . . ?
N5 C19 C18 108.45(17) . . ?
N5 C19 H19 125.8 . . ?
C18 C19 H19 125.8 . . ?
C17 C20 C22 109.17(18) . . ?
C17 C20 C23 114.92(16) . . ?
C22 C20 C23 105.5(2) . . ?
C17 C20 C21 108.23(19) . . ?
C22 C20 C21 108.6(2) . . ?
C23 C20 C21 110.23(19) . . ?
C20 C21 H21A 109.5 . . ?
C20 C21 H21B 109.5 . . ?
H21A C21 H21B 109.5 . . ?
C20 C21 H21C 109.5 . . ?
H21A C21 H21C 109.5 . . ?
H21B C21 H21C 109.5 . . ?
C20 C22 H22A 109.5 . . ?
C20 C22 H22B 109.5 . . ?
H22A C22 H22B 109.5 . . ?
C20 C22 H22C 109.5 . . ?
H22A C22 H22C 109.5 . . ?
H22B C22 H22C 109.5 . . ?
O3 C23 C20 117.91(16) . . ?
O3 C23 H23A 107.8 . . ?
C20 C23 H23A 107.8 . . ?
O3 C23 H23B 107.8 . . ?
C20 C23 H23B 107.8 . . ?
H23A C23 H23B 107.2 . . ?
O3 C24 H24A 109.5 . . ?
O3 C24 H24B 109.5 . . ?
H24A C24 H24B 109.5 . . ?
O3 C24 H24C 109.5 . . ?
H24A C24 H24C 109.5 . . ?
H24B C24 H24C 109.5 . . ?
O4 C25 C30 122.19(18) . . ?
O4 C25 C26 122.26(19) . . ?
C30 C25 C26 115.55(17) . . ?
C27 C26 C25 121.73(19) . . ?
C27 C26 H26 119.1 . . ?
C25 C26 H26 119.1 . . ?
C26 C27 C28 121.97(19) . . ?
C26 C27 H27 119 . . ?
C28 C27 H27 119 . . ?
C29 C28 C27 116.71(18) . . ?
C29 C28 C31 121.1(2) . . ?
C27 C28 C31 122.19(19) . . ?
C30 C29 C28 122.2(2) . . ?
C30 C29 H29 118.9 . . ?
C28 C29 H29 118.9 . . ?
C29 C30 C25 121.84(19) . . ?
C29 C30 H30 119.1 . . ?
C25 C30 H30 119.1 . . ?
C28 C31 H31A 109.5 . . ?
C28 C31 H31B 109.5 . . ?
H31A C31 H31B 109.5 . . ?
C28 C31 H31C 109.5 . . ?
H31A C31 H31C 109.5 . . ?
H31B C31 H31C 109.5 . . ?
C33 C32 C37 116.5(3) . . ?
C33 C32 C38 122.2(4) . . ?
C37 C32 C38 121.3(3) . . ?
C34 C33 C32 120.8(4) . . ?
C34 C33 H33 119.6 . . ?
C32 C33 H33 119.6 . . ?
C35 C34 C33 120.8(4) . . ?
C35 C34 H34 119.6 . . ?
C33 C34 H34 119.6 . . ?
C36 C35 C34 119.1(4) . . ?
C36 C35 H35 120.4 . . ?
C34 C35 H35 120.4 . . ?
C35 C36 C37 121.4(4) . . ?
C35 C36 H36 119.3 . . ?
C37 C36 H36 119.3 . . ?
C36 C37 C32 121.4(3) . . ?
C36 C37 H37 119.3 . . ?
C32 C37 H37 119.3 . . ?
C32 C38 H38A 109.5 . . ?
C32 C38 H38B 109.5 . . ?
H38A C38 H38B 109.5 . . ?
C32 C38 H38C 109.5 . . ?
H38A C38 H38C 109.5 . . ?
H38B C38 H38C 109.5 . . ?
N1 B N5 111.93(15) . . ?
N1 B N3 110.15(15) . . ?
N5 B N3 110.33(15) . . ?
N1 B H1B 108.1 . . ?
N5 B H1B 108.1 . . ?
N3 B H1B 108.1 . . ?
C3 N1 N2 109.87(16) . . ?
C3 N1 B 126.60(16) . . ?
N2 N1 B 123.14(15) . . ?
C1 N2 N1 106.11(15) . . ?
C1 N2 Ca 135.54(13) . . ?
N1 N2 Ca 118.13(11) . . ?
C11 N3 N4 109.68(15) . . ?
C11 N3 B 126.97(16) . . ?
N4 N3 B 123.33(14) . . ?
C9 N4 N3 106.26(15) . . ?
C9 N4 Ca 135.14(12) . . ?
N3 N4 Ca 116.65(10) . . ?
C19 N5 N6 109.98(15) . . ?
C19 N5 B 126.83(16) . . ?
N6 N5 B 122.47(14) . . ?
C17 N6 N5 106.18(14) . . ?
C17 N6 Ca 134.75(12) . . ?
N5 N6 Ca 118.95(10) . . ?
C8 O1 C7A 101.7(2) . . ?
C8 O1 C7 116.98(19) . . ?
C8 O1 Ca 110.89(12) . . ?
C7A O1 Ca 106.44(19) . . ?
C7 O1 Ca 131.30(15) . . ?
C16 O2 C15A 86.9(3) . . ?
C16 O2 C15 115.1(2) . . ?
C15A O2 C15 60.8(2) . . ?
C15A O2 C16A 101.6(4) . . ?
C15 O2 C16A 132.3(3) . . ?
C16 O2 Ca 129.2(2) . . ?
C15A O2 Ca 137.4(2) . . ?
C15 O2 Ca 109.57(14) . . ?
C16A O2 Ca 111.1(3) . . ?
C24 O3 C23 113.92(16) . . ?
C24 O3 Ca 125.13(14) . . ?
C23 O3 Ca 112.26(11) . . ?
C25 O4 Ca 167.80(14) . . ?
O4 Ca O2 109.81(5) . . ?
O4 Ca N6 99.87(5) . . ?
O2 Ca N6 125.74(5) . . ?
O4 Ca O3 82.93(5) . . ?
O2 Ca O3 72.94(5) . . ?
N6 Ca O3 66.81(5) . . ?
O4 Ca N2 104.34(6) . . ?
O2 Ca N2 130.80(5) . . ?
N6 Ca N2 80.06(5) . . ?
O3 Ca N2 146.86(5) . . ?
O4 Ca O1 78.77(5) . . ?
O2 Ca O1 82.40(5) . . ?
N6 Ca O1 149.06(5) . . ?
O3 Ca O1 142.03(5) . . ?
N2 Ca O1 70.58(5) . . ?
O4 Ca N4 178.29(6) . . ?
O2 Ca N4 71.72(5) . . ?
N6 Ca N4 79.62(5) . . ?
O3 Ca N4 98.33(5) . . ?
N2 Ca N4 73.98(5) . . ?
O1 Ca N4 100.81(5) . . ?

loop_
_geom_bond_atom_site_label_1
_geom_bond_atom_site_label_2
_geom_bond_distance
_geom_bond_site_symmetry_2
_geom_bond_publ_flag
C1 N2 1.344(2) . ?
C1 C2 1.402(3) . ?
C1 C4 1.517(3) . ?
C2 C3 1.367(3) . ?
C2 H2 0.95 . ?
C3 N1 1.346(2) . ?
C3 H3 0.95 . ?
C4 C7 1.467(4) . ?
C4 C6 1.532(4) . ?
C4 C7A 1.536(4) . ?
C4 C5A 1.537(4) . ?
C4 C5 1.553(3) . ?
C4 C6A 1.582(4) . ?
C5 H1C5 0.98 . ?
C5 H2C5 0.98 . ?
C5 H3C5 0.98 . ?
C6 H1C6 0.98 . ?
C6 H2C6 0.98 . ?
C6 H3C6 0.98 . ?
C7 O1 1.457(3) . ?
C7 H1C7 0.99 . ?
C7 H2C7 0.99 . ?
C5A H4C5 0.98 . ?
C5A H5C5 0.98 . ?
C5A H6C5 0.98 . ?
C6A H4C6 0.98 . ?
C6A H5C6 0.98 . ?
C6A H6C6 0.98 . ?
C7A O1 1.454(4) . ?
C7A H3C7 0.99 . ?
C7A H4C7 0.99 . ?
C8 O1 1.422(3) . ?
C8 H1C8 0.98 . ?
C8 H2C8 0.98 . ?
C8 H3C8 0.98 . ?
C8 H4C8 0.98 . ?
C8 H5C8 0.98 . ?
C8 H6C8 0.98 . ?
C9 N4 1.341(2) . ?
C9 C10 1.397(3) . ?
C9 C12 1.515(3) . ?
C10 C11 1.370(3) . ?
C10 H10 0.95 . ?
C11 N3 1.343(2) . ?
C11 H11 0.95 . ?
C12 C13 1.499(3) . ?
C12 C15 1.516(3) . ?
C12 C14A 1.518(5) . ?
C12 C13A 1.545(5) . ?
C12 C14 1.558(3) . ?
C12 C15A 1.596(5) . ?
C13 H13A 0.98 . ?
C13 H13B 0.98 . ?
C13 H13C 0.98 . ?
C14 H14A 0.98 . ?
C14 H14B 0.98 . ?
C14 H14C 0.98 . ?
C15 O2 1.489(3) . ?
C15 H15A 0.99 . ?
C15 H15B 0.99 . ?
C16 O2 1.399(3) . ?
C16 H16A 0.98 . ?
C16 H16B 0.98 . ?
C16 H16C 0.98 . ?
C13A H13D 0.98 . ?
C13A H13E 0.98 . ?
C13A H13F 0.98 . ?
C14A H14D 0.98 . ?
C14A H14E 0.98 . ?
C14A H14F 0.98 . ?
C15A O2 1.488(4) . ?
C15A H15C 0.99 . ?
C15A H15D 0.99 . ?
C16A O2 1.500(5) . ?
C16A H16D 0.98 . ?
C16A H16E 0.98 . ?
C16A H16F 0.98 . ?
C17 N6 1.343(2) . ?
C17 C18 1.401(3) . ?
C17 C20 1.518(3) . ?
C18 C19 1.369(3) . ?
C18 H18 0.95 . ?
C19 N5 1.346(2) . ?
C19 H19 0.95 . ?
C20 C22 1.527(3) . ?
C20 C23 1.533(3) . ?
C20 C21 1.542(3) . ?
C21 H21A 0.98 . ?
C21 H21B 0.98 . ?
C21 H21C 0.98 . ?
C22 H22A 0.98 . ?
C22 H22B 0.98 . ?
C22 H22C 0.98 . ?
C23 O3 1.426(2) . ?
C23 H23A 0.99 . ?
C23 H23B 0.99 . ?
C24 O3 1.419(3) . ?
C24 H24A 0.98 . ?
C24 H24B 0.98 . ?
C24 H24C 0.98 . ?
C25 O4 1.310(2) . ?
C25 C30 1.404(3) . ?
C25 C26 1.404(3) . ?
C26 C27 1.383(3) . ?
C26 H26 0.95 . ?
C27 C28 1.384(3) . ?
C27 H27 0.95 . ?
C28 C29 1.382(3) . ?
C28 C31 1.509(3) . ?
C29 C30 1.378(3) . ?
C29 H29 0.95 . ?
C30 H30 0.95 . ?
C31 H31A 0.98 . ?
C31 H31B 0.98 . ?
C31 H31C 0.98 . ?
C32 C33 1.389(4) . ?
C32 C37 1.394(5) . ?
C32 C38 1.482(4) . ?
C33 C34 1.378(5) . ?
C33 H33 0.95 . ?
C34 C35 1.360(6) . ?
C34 H34 0.95 . ?
C35 C36 1.348(5) . ?
C35 H35 0.95 . ?
C36 C37 1.358(5) . ?
C36 H36 0.95 . ?
C37 H37 0.95 . ?
C38 H38A 0.98 . ?
C38 H38B 0.98 . ?
C38 H38C 0.98 . ?
B N1 1.540(3) . ?
B N5 1.540(3) . ?
B N3 1.547(3) . ?
B H1B 1 . ?
N1 N2 1.370(2) . ?
N2 Ca 2.5129(16) . ?
N3 N4 1.371(2) . ?
N4 Ca 2.5264(16) . ?
N5 N6 1.369(2) . ?
N6 Ca 2.4966(15) . ?
O1 Ca 2.5263(13) . ?
O2 Ca 2.4465(14) . ?
O3 Ca 2.4979(13) . ?
O4 Ca 2.1768(14) . ?

loop_
_geom_torsion_atom_site_label_1
_geom_torsion_atom_site_label_2
_geom_torsion_atom_site_label_3
_geom_torsion_atom_site_label_4
_geom_torsion
_geom_torsion_site_symmetry_1
_geom_torsion_site_symmetry_2
_geom_torsion_site_symmetry_3
_geom_torsion_site_symmetry_4
_geom_torsion_publ_flag
N2 C1 C2 C3 0.3(2) . . . . ?
C4 C1 C2 C3 -177.61(19) . . . . ?
C1 C2 C3 N1 0.1(2) . . . . ?
N2 C1 C4 C7 -53.5(3) . . . . ?
C2 C1 C4 C7 124.1(2) . . . . ?
N2 C1 C4 C6 -173.4(2) . . . . ?
C2 C1 C4 C6 4.3(3) . . . . ?
N2 C1 C4 C7A 5.3(3) . . . . ?
C2 C1 C4 C7A -177.0(2) . . . . ?
N2 C1 C4 C5A 127.0(3) . . . . ?
C2 C1 C4 C5A -55.3(3) . . . . ?
N2 C1 C4 C5 70.0(3) . . . . ?
C2 C1 C4 C5 -112.4(2) . . . . ?
N2 C1 C4 C6A -113.3(3) . . . . ?
C2 C1 C4 C6A 64.4(3) . . . . ?
C1 C4 C7 O1 71.5(3) . . . . ?
C6 C4 C7 O1 -171.0(3) . . . . ?
C7A C4 C7 O1 -37.8(3) . . . . ?
C5A C4 C7 O1 -109.2(4) . . . . ?
C5 C4 C7 O1 -47.6(3) . . . . ?
C6A C4 C7 O1 174.6(4) . . . . ?
C7 C4 C7A O1 36.6(2) . . . . ?
C1 C4 C7A O1 -58.8(3) . . . . ?
C6 C4 C7A O1 119.4(4) . . . . ?
C5A C4 C7A O1 175.9(3) . . . . ?
C5 C4 C7A O1 -153.8(4) . . . . ?
C6A C4 C7A O1 63.7(4) . . . . ?
N4 C9 C10 C11 -1.0(2) . . . . ?
C12 C9 C10 C11 174.84(18) . . . . ?
C9 C10 C11 N3 0.5(2) . . . . ?
N4 C9 C12 C13 -121.0(2) . . . . ?
C10 C9 C12 C13 63.5(3) . . . . ?
N4 C9 C12 C15 7.1(3) . . . . ?
C10 C9 C12 C15 -168.3(2) . . . . ?
N4 C9 C12 C14A 62.6(3) . . . . ?
C10 C9 C12 C14A -112.8(3) . . . . ?
N4 C9 C12 C13A -170.8(3) . . . . ?
C10 C9 C12 C13A 13.7(4) . . . . ?
N4 C9 C12 C14 121.3(2) . . . . ?
C10 C9 C12 C14 -54.1(3) . . . . ?
N4 C9 C12 C15A -55.8(3) . . . . ?
C10 C9 C12 C15A 128.8(3) . . . . ?
C13 C12 C15 O2 55.9(3) . . . . ?
C9 C12 C15 O2 -68.9(2) . . . . ?
C14A C12 C15 O2 -173.2(4) . . . . ?
C13A C12 C15 O2 108.4(4) . . . . ?
C14 C12 C15 O2 177.1(2) . . . . ?
C15A C12 C15 O2 36.8(3) . . . . ?
C13 C12 C15A O2 164.1(4) . . . . ?
C9 C12 C15A O2 64.5(4) . . . . ?
C15 C12 C15A O2 -35.8(2) . . . . ?
C14A C12 C15A O2 -59.5(4) . . . . ?
C13A C12 C15A O2 -172.7(4) . . . . ?
C14 C12 C15A O2 -111.1(4) . . . . ?
N6 C17 C18 C19 -0.6(2) . . . . ?
C20 C17 C18 C19 -179.93(19) . . . . ?
C17 C18 C19 N5 0.3(2) . . . . ?
N6 C17 C20 C22 -99.2(3) . . . . ?
C18 C17 C20 C22 80.0(3) . . . . ?
N6 C17 C20 C23 19.0(3) . . . . ?
C18 C17 C20 C23 -161.71(19) . . . . ?
N6 C17 C20 C21 142.7(2) . . . . ?
C18 C17 C20 C21 -38.0(3) . . . . ?
C17 C20 C23 O3 26.6(3) . . . . ?
C22 C20 C23 O3 146.9(2) . . . . ?
C21 C20 C23 O3 -96.1(2) . . . . ?
O4 C25 C26 C27 -178.96(18) . . . . ?
C30 C25 C26 C27 1.4(3) . . . . ?
C25 C26 C27 C28 -0.6(3) . . . . ?
C26 C27 C28 C29 -0.3(3) . . . . ?
C26 C27 C28 C31 178.04(19) . . . . ?
C27 C28 C29 C30 0.2(3) . . . . ?
C31 C28 C29 C30 -178.1(2) . . . . ?
C28 C29 C30 C25 0.7(3) . . . . ?
O4 C25 C30 C29 178.89(19) . . . . ?
C26 C25 C30 C29 -1.5(3) . . . . ?
C37 C32 C33 C34 0.3(4) . . . . ?
C38 C32 C33 C34 -179.5(3) . . . . ?
C32 C33 C34 C35 0.7(5) . . . . ?
C33 C34 C35 C36 -1.2(5) . . . . ?
C34 C35 C36 C37 0.7(5) . . . . ?
C35 C36 C37 C32 0.4(5) . . . . ?
C33 C32 C37 C36 -0.9(4) . . . . ?
C38 C32 C37 C36 178.9(3) . . . . ?
C2 C3 N1 N2 -0.4(2) . . . . ?
C2 C3 N1 B 172.58(17) . . . . ?
N5 B N1 C3 124.87(19) . . . . ?
N3 B N1 C3 -112.0(2) . . . . ?
N5 B N1 N2 -63.1(2) . . . . ?
N3 B N1 N2 60.1(2) . . . . ?
C2 C1 N2 N1 -0.5(2) . . . . ?
C4 C1 N2 N1 177.55(16) . . . . ?
C2 C1 N2 Ca -174.80(14) . . . . ?
C4 C1 N2 Ca 3.3(3) . . . . ?
C3 N1 N2 C1 0.5(2) . . . . ?
B N1 N2 C1 -172.71(16) . . . . ?
C3 N1 N2 Ca 176.01(12) . . . . ?
B N1 N2 Ca 2.8(2) . . . . ?
C10 C11 N3 N4 0.1(2) . . . . ?
C10 C11 N3 B -178.23(17) . . . . ?
N1 B N3 C11 126.60(19) . . . . ?
N5 B N3 C11 -109.3(2) . . . . ?
N1 B N3 N4 -51.6(2) . . . . ?
N5 B N3 N4 72.5(2) . . . . ?
C10 C9 N4 N3 1.1(2) . . . . ?
C12 C9 N4 N3 -175.01(15) . . . . ?
C10 C9 N4 Ca -161.70(13) . . . . ?
C12 C9 N4 Ca 22.2(3) . . . . ?
C11 N3 N4 C9 -0.8(2) . . . . ?
B N3 N4 C9 177.65(16) . . . . ?
C11 N3 N4 Ca 165.74(12) . . . . ?
B N3 N4 Ca -15.8(2) . . . . ?
C18 C19 N5 N6 0.0(2) . . . . ?
C18 C19 N5 B -170.35(17) . . . . ?
N1 B N5 C19 -125.45(19) . . . . ?
N3 B N5 C19 111.5(2) . . . . ?
N1 B N5 N6 65.3(2) . . . . ?
N3 B N5 N6 -57.7(2) . . . . ?
C18 C17 N6 N5 0.6(2) . . . . ?
C20 C17 N6 N5 179.95(17) . . . . ?
C18 C17 N6 Ca 176.43(13) . . . . ?
C20 C17 N6 Ca -4.2(3) . . . . ?
C19 N5 N6 C17 -0.4(2) . . . . ?
B N5 N6 C17 170.48(16) . . . . ?
C19 N5 N6 Ca -176.99(11) . . . . ?
B N5 N6 Ca -6.1(2) . . . . ?
C4 C7A O1 C8 -150.6(3) . . . . ?
C4 C7A O1 C7 -35.9(2) . . . . ?
C4 C7A O1 Ca 93.2(3) . . . . ?
C4 C7 O1 C8 125.4(3) . . . . ?
C4 C7 O1 C7A 39.2(3) . . . . ?
C4 C7 O1 Ca -43.1(4) . . . . ?
C12 C15A O2 C16 156.4(4) . . . . ?
C12 C15A O2 C15 35.3(2) . . . . ?
C12 C15A O2 C16A 167.5(4) . . . . ?
C12 C15A O2 Ca -52.4(5) . . . . ?
C12 C15 O2 C16 -109.3(3) . . . . ?
C12 C15 O2 C15A -38.6(3) . . . . ?
C12 C15 O2 C16A -117.3(4) . . . . ?
C12 C15 O2 Ca 95.6(2) . . . . ?
C20 C23 O3 C24 67.9(2) . . . . ?
C20 C23 O3 Ca -81.63(18) . . . . ?
C30 C25 O4 Ca 25.6(7) . . . . ?
C26 C25 O4 Ca -154.0(5) . . . . ?
C25 O4 Ca O2 -11.5(6) . . . . ?
C25 O4 Ca N6 -145.4(6) . . . . ?
C25 O4 Ca O3 -80.5(6) . . . . ?
C25 O4 Ca N2 132.5(6) . . . . ?
C25 O4 Ca O1 66.1(6) . . . . ?
C16 O2 Ca O4 -18.3(3) . . . . ?
C15A O2 Ca O4 -159.9(3) . . . . ?
C15 O2 Ca O4 132.32(14) . . . . ?
C16A O2 Ca O4 -22.2(3) . . . . ?
C16 O2 Ca N6 100.7(2) . . . . ?
C15A O2 Ca N6 -41.0(3) . . . . ?
C15 O2 Ca N6 -108.76(14) . . . . ?
C16A O2 Ca N6 96.7(3) . . . . ?
C16 O2 Ca O3 57.4(2) . . . . ?
C15A O2 Ca O3 -84.2(3) . . . . ?
C15 O2 Ca O3 -152.01(14) . . . . ?
C16A O2 Ca O3 53.5(3) . . . . ?
C16 O2 Ca N2 -149.4(2) . . . . ?
C15A O2 Ca N2 68.9(3) . . . . ?
C15 O2 Ca N2 1.13(16) . . . . ?
C16A O2 Ca N2 -153.4(3) . . . . ?
C16 O2 Ca O1 -93.4(2) . . . . ?
C15A O2 Ca O1 125.0(3) . . . . ?
C15 O2 Ca O1 57.20(14) . . . . ?
C16A O2 Ca O1 -97.3(3) . . . . ?
C16 O2 Ca N4 162.5(3) . . . . ?
C15A O2 Ca N4 20.9(3) . . . . ?
C15 O2 Ca N4 -46.88(14) . . . . ?
C16A O2 Ca N4 158.6(3) . . . . ?
C17 N6 Ca O4 47.50(18) . . . . ?
N5 N6 Ca O4 -137.08(12) . . . . ?
C17 N6 Ca O2 -75.80(18) . . . . ?
N5 N6 Ca O2 99.62(12) . . . . ?
C17 N6 Ca O3 -30.35(16) . . . . ?
N5 N6 Ca O3 145.07(13) . . . . ?
C17 N6 Ca N2 150.49(18) . . . . ?
N5 N6 Ca N2 -34.09(12) . . . . ?
C17 N6 Ca O1 132.09(16) . . . . ?
N5 N6 Ca O1 -52.49(17) . . . . ?
C17 N6 Ca N4 -134.16(18) . . . . ?
N5 N6 Ca N4 41.26(12) . . . . ?
C24 O3 Ca O4 175.95(18) . . . . ?
C23 O3 Ca O4 -38.60(12) . . . . ?
C24 O3 Ca O2 62.67(17) . . . . ?
C23 O3 Ca O2 -151.88(12) . . . . ?
C24 O3 Ca N6 -80.10(17) . . . . ?
C23 O3 Ca N6 65.35(12) . . . . ?
C24 O3 Ca N2 -78.59(19) . . . . ?
C23 O3 Ca N2 66.86(15) . . . . ?
C24 O3 Ca O1 114.50(18) . . . . ?
C23 O3 Ca O1 -100.05(13) . . . . ?
C24 O3 Ca N4 -5.21(18) . . . . ?
C23 O3 Ca N4 140.23(12) . . . . ?
C1 N2 Ca O4 -52.78(18) . . . . ?
N1 N2 Ca O4 133.43(12) . . . . ?
C1 N2 Ca O2 80.26(19) . . . . ?
N1 N2 Ca O2 -93.53(13) . . . . ?
C1 N2 Ca N6 -150.53(18) . . . . ?
N1 N2 Ca N6 35.68(12) . . . . ?
C1 N2 Ca O3 -151.94(16) . . . . ?
N1 N2 Ca O3 34.27(17) . . . . ?
C1 N2 Ca O1 19.56(17) . . . . ?
N1 N2 Ca O1 -154.22(13) . . . . ?
C1 N2 Ca N4 127.51(18) . . . . ?
N1 N2 Ca N4 -46.28(12) . . . . ?
C8 O1 Ca O4 -58.60(15) . . . . ?
C7A O1 Ca O4 51.24(19) . . . . ?
C7 O1 Ca O4 110.5(2) . . . . ?
C8 O1 Ca O2 53.43(15) . . . . ?
C7A O1 Ca O2 163.27(19) . . . . ?
C7 O1 Ca O2 -137.5(2) . . . . ?
C8 O1 Ca N6 -149.10(15) . . . . ?
C7A O1 Ca N6 -39.3(2) . . . . ?
C7 O1 Ca N6 20.0(3) . . . . ?
C8 O1 Ca O3 4.12(18) . . . . ?
C7A O1 Ca O3 113.96(19) . . . . ?
C7 O1 Ca O3 173.2(2) . . . . ?
C8 O1 Ca N2 -168.34(15) . . . . ?
C7A O1 Ca N2 -58.49(19) . . . . ?
C7 O1 Ca N2 0.7(2) . . . . ?
C8 O1 Ca N4 123.09(15) . . . . ?
C7A O1 Ca N4 -127.07(19) . . . . ?
C7 O1 Ca N4 -67.8(2) . . . . ?
C9 N4 Ca O2 -1.75(17) . . . . ?
N3 N4 Ca O2 -163.26(13) . . . . ?
C9 N4 Ca N6 131.56(18) . . . . ?
N3 N4 Ca N6 -29.95(12) . . . . ?
C9 N4 Ca O3 67.11(17) . . . . ?
N3 N4 Ca O3 -94.40(12) . . . . ?
C9 N4 Ca N2 -145.91(18) . . . . ?
N3 N4 Ca N2 52.58(12) . . . . ?
C9 N4 Ca O1 -79.93(17) . . . . ?
N3 N4 Ca O1 118.56(12) . . . . ?
